data_7154629
loop_
_publ_author_name
'Gupta, Ashis Kumar'
'Ahamad, Shakir'
'Gupta, Ekta'
'Kant, Ruchir'
'Mohanan, Kishor'

_publ_section_title
;
 Substrate-controlled product-selectivity in the reaction of the
 Bestmann-Ohira reagent with N-unprotected isatin-derived olefins.
;
_journal_issue 38
_journal_name_full 'Organic &amp; biomolecular chemistry'
_journal_page_first 9783
_journal_page_last 9788
_journal_paper_doi 10.1039/c5ob01382h
_journal_volume 13
_journal_year 2015
_chemical_compound_source 'see text'
_chemical_formula_moiety 'C19 H15 F N3 O5 P'
_chemical_formula_sum 'C19 H15 F N3 O5 P'
_chemical_formula_weight 415.31
_space_group_IT_number 2
_symmetry_cell_setting triclinic
_symmetry_Int_Tables_number 2
_symmetry_space_group_name_Hall '-P 1'
_symmetry_space_group_name_H-M 'P -1'
_atom_sites_solution_hydrogens geom
_atom_sites_solution_primary direct
_atom_sites_solution_secondary difmap
_audit_update_record
;
2015-03-30 deposited with the CCDC.
2015-08-05 downloaded from the CCDC.
;
_cell_angle_alpha 90.177(3)
_cell_angle_beta 94.210(3)
_cell_angle_gamma 116.002(4)
_cell_formula_units_Z 2
_cell_length_a 8.955(2)
_cell_length_b 9.519(2)
_cell_length_c 12.242(3)
_cell_measurement_reflns_used 1325
_cell_measurement_temperature 293(2)
_cell_measurement_theta_max 25.4
_cell_measurement_theta_min 3.0
_cell_volume 934.7(4)
_computing_cell_refinement
;
CrystalClear-SM Expert 2.1 b24 (Rigaku, 2012)
;
_computing_data_collection
;
CrystalClear-SM Expert 2.1 b24 (Rigaku, 2012)
;
_computing_data_reduction
;
CrystalClear-SM Expert 2.1 b24 (Rigaku, 2012)
;
_computing_molecular_graphics 'SHELXTL (Bruker, 1997)'
_computing_publication_material 'PLATON (Spek, 2003)''
_computing_structure_refinement 'SHELXTL (Bruker, 1997)'
_computing_structure_solution 'SHELXTL (Bruker, 1997)'
_diffrn_ambient_temperature 293(2)
_diffrn_detector CCD
_diffrn_detector_area_resol_mean 28.5714
_diffrn_measured_fraction_theta_full 0.924
_diffrn_measured_fraction_theta_max 0.924
_diffrn_measurement_device
;
AFC12 (Right): Kappa 3 circle
;
_diffrn_measurement_device_type
;
Rigaku Saturn724+ (4x4 bin mode)
;
_diffrn_measurement_method 'profile data from \w-scans'
_diffrn_measurement_specimen_support Loop
_diffrn_radiation_monochromator Confocal
_diffrn_radiation_type 'Mo K\a'
_diffrn_radiation_wavelength 0.71075
_diffrn_reflns_av_R_equivalents 0.0343
_diffrn_reflns_av_sigmaI/netI 0.0407
_diffrn_reflns_limit_h_max 10
_diffrn_reflns_limit_h_min -10
_diffrn_reflns_limit_k_max 11
_diffrn_reflns_limit_k_min -11
_diffrn_reflns_limit_l_max 9
_diffrn_reflns_limit_l_min -14
_diffrn_reflns_number 6428
_diffrn_reflns_theta_full 25.38
_diffrn_reflns_theta_max 25.38
_diffrn_reflns_theta_min 3.03
_diffrn_source MicroMax003_Mo
_diffrn_source_current 0.6
_diffrn_source_power 0.0
_diffrn_source_voltage 50.0
_exptl_absorpt_coefficient_mu 0.195
_exptl_absorpt_correction_T_max 0.960
_exptl_absorpt_correction_T_min 0.931
_exptl_absorpt_correction_type multi-scan
_exptl_absorpt_process_details 'REQAB (Rigaku, 1998)'
_exptl_crystal_colour Colorless
_exptl_crystal_density_diffrn 1.476
_exptl_crystal_density_method 'Not Measured'
_exptl_crystal_description Block
_exptl_crystal_F_000 428
_exptl_crystal_size_max 0.370
_exptl_crystal_size_mid 0.230
_exptl_crystal_size_min 0.210
_refine_diff_density_max 0.253
_refine_diff_density_min -0.263
_refine_diff_density_rms 0.046
_refine_ls_extinction_method none
_refine_ls_goodness_of_fit_ref 1.094
_refine_ls_hydrogen_treatment mixed
_refine_ls_matrix_type full
_refine_ls_number_parameters 266
_refine_ls_number_reflns 3187
_refine_ls_number_restraints 0
_refine_ls_restrained_S_all 1.094
_refine_ls_R_factor_all 0.0480
_refine_ls_R_factor_gt 0.0414
_refine_ls_shift/su_max 0.001
_refine_ls_shift/su_mean 0.000
_refine_ls_structure_factor_coef Fsqd
_refine_ls_weighting_details 'calc w=1/[\s^2^(Fo^2^)+(0.0724P)^2^+0.0000P] where P=(Fo^2^+2Fc^2^)/3'
_refine_ls_weighting_scheme calc
_refine_ls_wR_factor_gt 0.1193
_refine_ls_wR_factor_ref 0.1235
_reflns_number_gt 2646
_reflns_number_total 3187
_reflns_threshold_expression >2sigma(I)
_cod_data_source_file c5ob01382h2.cif
_cod_data_source_block xxx
_cod_depositor_comments
;
The following automatic conversions were performed:

'_symmetry_cell_setting' value 'Triclinic' changed to 'triclinic'
according to
/usr/data/users/saulius/crontab/automatic-downloads/rss-feeds/RSC/lib/dictionaries/cif_core.dic
dictionary named 'cif_core.dic' version 2.4.2 from 2011-04-26.

Automatic conversion script
Id: cif_fix_values 3271 2015-04-21 07:52:19Z andrius 

 Adding full bibliography for 7154628--7154629.cif.
;
_cod_database_code 7154629

loop_
_symmetry_equiv_pos_site_id
_symmetry_equiv_pos_as_xyz
1 x,y,z
2 -x,-y,-z

loop_
_atom_site_aniso_label
_atom_site_aniso_U_11
_atom_site_aniso_U_22
_atom_site_aniso_U_33
_atom_site_aniso_U_23
_atom_site_aniso_U_13
_atom_site_aniso_U_12
P1 0.0238(3) 0.0242(3) 0.0405(3) -0.0030(2) 0.0053(2) 0.0028(2)
F1 0.0619(10) 0.0545(8) 0.0516(7) -0.0100(6) 0.0250(7) 0.0108(8)
O1 0.0414(10) 0.0358(8) 0.0483(8) -0.0153(7) 0.0057(7) 0.0065(7)
O2 0.0373(10) 0.0531(10) 0.0499(8) -0.0155(7) -0.0093(7) 0.0142(8)
O3 0.0338(9) 0.0365(8) 0.0427(8) -0.0029(6) 0.0114(6) 0.0052(7)
O4 0.0321(9) 0.0467(9) 0.0577(9) -0.0068(7) -0.0050(7) 0.0128(7)
O5 0.0393(9) 0.0255(8) 0.0607(9) -0.0047(7) 0.0122(7) 0.0027(7)
N1 0.0265(10) 0.0233(9) 0.0436(9) -0.0043(7) 0.0038(7) 0.0009(8)
N2 0.0244(9) 0.0217(8) 0.0361(8) -0.0035(6) 0.0050(6) 0.0021(7)
N3 0.0268(9) 0.0253(8) 0.0389(8) -0.0020(7) 0.0065(7) 0.0037(7)
C1 0.0265(11) 0.0216(9) 0.0389(10) -0.0043(8) -0.0005(8) 0.0031(8)
C2 0.0287(11) 0.0255(10) 0.0378(9) 0.0013(8) 0.0022(8) 0.0075(9)
C3 0.0341(12) 0.0302(11) 0.0493(11) 0.0003(9) 0.0083(9) 0.0001(10)
C4 0.0358(13) 0.0403(12) 0.0491(12) 0.0040(10) 0.0154(10) 0.0042(10)
C5 0.0436(14) 0.0382(12) 0.0369(10) -0.0006(9) 0.0102(9) 0.0126(11)
C6 0.0351(12) 0.0306(11) 0.0377(10) -0.0009(8) 0.0030(8) 0.0073(9)
C7 0.0257(11) 0.0243(9) 0.0339(9) 0.0029(7) 0.0036(7) 0.0058(8)
C8 0.0288(11) 0.0229(9) 0.0327(9) -0.0024(7) 0.0005(7) 0.0071(8)
C9 0.0275(11) 0.0231(9) 0.0332(9) 0.0000(7) 0.0026(7) 0.0055(8)
C10 0.0246(11) 0.0252(10) 0.0360(9) -0.0004(7) 0.0026(8) 0.0055(8)
C11 0.0273(11) 0.0279(10) 0.0299(9) -0.0009(7) 0.0037(8) -0.0003(9)
C12 0.0292(11) 0.0239(10) 0.0372(9) -0.0020(8) 0.0075(8) 0.0010(9)
C13 0.0413(14) 0.0313(11) 0.0453(11) -0.0031(9) 0.0007(10) 0.0067(10)
C14 0.0470(16) 0.0432(13) 0.0736(16) -0.0017(12) -0.0034(12) 0.0177(12)
C15 0.0515(17) 0.0460(15) 0.097(2) -0.0162(14) 0.0082(15) 0.0216(13)
C16 0.0558(17) 0.0485(14) 0.0688(16) -0.0234(12) 0.0087(13) 0.0160(13)
C17 0.0379(13) 0.0406(12) 0.0456(11) -0.0113(9) 0.0033(9) 0.0075(11)
C18 0.0452(16) 0.0558(15) 0.0562(13) 0.0044(11) 0.0242(11) 0.0104(13)
C19 0.068(2) 0.0627(17) 0.096(2) 0.0013(15) -0.0087(16) 0.0401(17)

loop_
_atom_site_label
_atom_site_type_symbol
_atom_site_thermal_displace_type
_atom_site_fract_x
_atom_site_fract_y
_atom_site_fract_z
_atom_site_occupancy
_atom_site_U_iso_or_equiv
_atom_site_calc_flag
_atom_site_refinement_flags
P1 P Uani 1.02013(6) 0.29549(6) 0.60278(4) 1.000 0.0322(2) . .
F1 F Uani 0.26902(19) 0.03953(16) 1.02709(11) 1.000 0.0603(5) . .
O1 O Uani 0.46998(19) -0.25502(16) 0.50801(12) 1.000 0.0456(5) . .
O2 O Uani 0.9373(2) 0.33315(19) 0.86140(12) 1.000 0.0496(5) . .
O3 O Uani 1.01679(18) 0.24729(16) 0.48034(11) 1.000 0.0410(5) . .
O4 O Uani 1.14795(19) 0.25235(18) 0.67028(13) 1.000 0.0476(5) . .
O5 O Uani 1.05856(19) 0.45884(16) 0.62662(13) 1.000 0.0456(5) . .
N1 N Uani 0.3303(2) -0.24558(19) 0.65390(14) 1.000 0.0348(5) . .
N2 N Uani 0.5849(2) -0.04056(17) 0.62845(12) 1.000 0.0302(5) . .
N3 N Uani 0.7258(2) 0.03019(18) 0.57603(13) 1.000 0.0330(5) . .
C1 C Uani 0.4581(2) -0.1897(2) 0.58930(15) 1.000 0.0319(6) . .
C2 C Uani 0.3158(3) -0.1713(2) 0.74841(15) 1.000 0.0323(6) . .
C3 C Uani 0.1767(3) -0.2462(2) 0.80723(18) 1.000 0.0427(7) . .
C4 C Uani 0.1602(3) -0.1744(3) 0.90061(17) 1.000 0.0456(7) . .
C5 C Uani 0.2850(3) -0.0290(2) 0.93381(16) 1.000 0.0412(7) . .
C6 C Uani 0.4239(3) 0.0471(2) 0.87958(15) 1.000 0.0371(6) . .
C7 C Uani 0.4410(2) -0.0240(2) 0.78381(15) 1.000 0.0298(6) . .
C8 C Uani 0.5826(2) 0.0435(2) 0.71945(14) 1.000 0.0298(6) . .
C9 C Uani 0.7328(2) 0.1769(2) 0.72630(14) 1.000 0.0300(6) . .
C10 C Uani 0.8164(2) 0.1620(2) 0.63636(15) 1.000 0.0306(6) . .
C11 C Uani 0.8063(2) 0.3081(2) 0.81139(14) 1.000 0.0328(6) . .
C12 C Uani 0.7194(3) 0.4071(2) 0.82885(15) 1.000 0.0337(6) . .
C13 C Uani 0.5979(3) 0.4087(2) 0.75184(17) 1.000 0.0428(7) . .
C14 C Uani 0.5258(3) 0.5088(3) 0.7683(2) 1.000 0.0559(9) . .
C15 C Uani 0.5741(3) 0.6063(3) 0.8606(3) 1.000 0.0647(10) . .
C16 C Uani 0.6915(4) 0.6028(3) 0.9387(2) 1.000 0.0601(9) . .
C17 C Uani 0.7649(3) 0.5042(3) 0.92292(18) 1.000 0.0450(7) . .
C18 C Uani 1.1641(3) 0.3307(3) 0.4218(2) 1.000 0.0556(8) . .
C19 C Uani 1.1438(4) 0.0996(3) 0.6591(3) 1.000 0.0723(11) . .
H1 H Uiso 0.246(3) -0.346(3) 0.6323(19) 1.000 0.054(7) . .
H3 H Uiso 0.09480 -0.34470 0.78360 1.000 0.0510 calc R
H4 H Uiso 0.06720 -0.22280 0.94020 1.000 0.0550 calc R
H6 H Uiso 0.50590 0.14440 0.90540 1.000 0.0440 calc R
H13 H Uiso 0.56510 0.34280 0.68950 1.000 0.0510 calc R
H14 H Uiso 0.44470 0.51010 0.71690 1.000 0.0670 calc R
H15 H Uiso 0.52730 0.67500 0.87030 1.000 0.0780 calc R
H16 H Uiso 0.72110 0.66670 1.00190 1.000 0.0720 calc R
H17 H Uiso 0.84490 0.50270 0.97520 1.000 0.0540 calc R
H18A H Uiso 1.14400 0.28810 0.34800 1.000 0.0830 calc R
H18B H Uiso 1.25680 0.31960 0.45810 1.000 0.0830 calc R
H18C H Uiso 1.18880 0.43950 0.42050 1.000 0.0830 calc R
H19A H Uiso 1.23150 0.09530 0.70690 1.000 0.1090 calc R
H19B H Uiso 1.15910 0.08060 0.58460 1.000 0.1090 calc R
H19C H Uiso 1.03810 0.02140 0.67830 1.000 0.1090 calc R

loop_
_atom_type_symbol
_atom_type_description
_atom_type_scat_dispersion_real
_atom_type_scat_dispersion_imag
_atom_type_scat_source
P P 0.1023 0.0942 'International Tables Vol C Tables 4.2.6.8 and 6.1.1.4'
O O 0.0106 0.0060 'International Tables Vol C Tables 4.2.6.8 and 6.1.1.4'
N N 0.0061 0.0033 'International Tables Vol C Tables 4.2.6.8 and 6.1.1.4'
F F 0.0171 0.0103 'International Tables Vol C Tables 4.2.6.8 and 6.1.1.4'
H H 0.0000 0.0000 'International Tables Vol C Tables 4.2.6.8 and 6.1.1.4'
C C 0.0033 0.0016 'International Tables Vol C Tables 4.2.6.8 and 6.1.1.4'

loop_
_geom_angle_atom_site_label_1
_geom_angle_atom_site_label_2
_geom_angle_atom_site_label_3
_geom_angle
_geom_angle_publ_flag
O3 P1 O4 107.50(9) yes
O3 P1 O5 116.73(9) yes
O3 P1 C10 101.74(9) yes
O4 P1 O5 109.75(9) yes
O4 P1 C10 107.48(9) yes
O5 P1 C10 113.01(10) yes
P1 O3 C18 118.83(14) yes
P1 O4 C19 121.62(18) yes
C1 N1 C2 126.33(17) yes
N3 N2 C1 120.18(15) yes
N3 N2 C8 113.51(15) yes
C1 N2 C8 126.30(17) yes
N2 N3 C10 103.79(15) yes
C1 N1 H1 114.7(16) no
C2 N1 H1 119.0(16) no
O1 C1 N1 125.90(17) yes
O1 C1 N2 121.92(18) yes
N1 C1 N2 112.18(16) yes
N1 C2 C3 119.26(17) yes
C3 C2 C7 120.58(18) no
N1 C2 C7 120.2(2) yes
C2 C3 C4 120.02(19) no
C3 C4 C5 118.4(2) no
F1 C5 C6 118.64(17) yes
F1 C5 C4 117.9(2) yes
C4 C5 C6 123.4(2) no
C5 C6 C7 118.67(17) no
C2 C7 C6 118.92(18) no
C6 C7 C8 124.14(17) no
C2 C7 C8 116.92(17) no
N2 C8 C9 105.44(16) yes
N2 C8 C7 118.09(16) yes
C7 C8 C9 136.39(16) no
C8 C9 C11 130.40(17) no
C8 C9 C10 105.08(15) no
C10 C9 C11 124.39(16) no
N3 C10 C9 112.17(17) yes
P1 C10 C9 126.60(14) yes
P1 C10 N3 121.22(15) yes
O2 C11 C9 118.89(18) yes
O2 C11 C12 121.86(17) yes
C9 C11 C12 119.21(17) no
C11 C12 C13 121.51(17) no
C13 C12 C17 119.5(2) no
C11 C12 C17 119.0(2) no
C12 C13 C14 119.83(19) no
C13 C14 C15 120.1(2) no
C14 C15 C16 120.5(3) no
C15 C16 C17 119.9(2) no
C12 C17 C16 120.2(2) no
C2 C3 H3 120.00 no
C4 C3 H3 120.00 no
C3 C4 H4 121.00 no
C5 C4 H4 121.00 no
C5 C6 H6 121.00 no
C7 C6 H6 121.00 no
C12 C13 H13 120.00 no
C14 C13 H13 120.00 no
C13 C14 H14 120.00 no
C15 C14 H14 120.00 no
C14 C15 H15 120.00 no
C16 C15 H15 120.00 no
C15 C16 H16 120.00 no
C17 C16 H16 120.00 no
C12 C17 H17 120.00 no
C16 C17 H17 120.00 no
O3 C18 H18A 109.00 no
O3 C18 H18B 109.00 no
O3 C18 H18C 109.00 no
H18A C18 H18B 109.00 no
H18A C18 H18C 109.00 no
H18B C18 H18C 109.00 no
O4 C19 H19A 109.00 no
O4 C19 H19B 109.00 no
O4 C19 H19C 109.00 no
H19A C19 H19B 109.00 no
H19A C19 H19C 109.00 no
H19B C19 H19C 109.00 no

loop_
_geom_bond_atom_site_label_1
_geom_bond_atom_site_label_2
_geom_bond_distance
_geom_bond_publ_flag
P1 O3 1.5605(15) yes
P1 O4 1.5611(19) yes
P1 O5 1.4611(15) yes
P1 C10 1.787(2) yes
F1 C5 1.361(3) yes
O1 C1 1.208(2) yes
O2 C11 1.207(3) yes
O3 C18 1.452(3) yes
O4 C19 1.444(3) yes
N1 C1 1.349(3) yes
N1 C2 1.398(3) yes
N2 N3 1.354(3) yes
N2 C1 1.427(2) yes
N2 C8 1.376(2) yes
N3 C10 1.339(2) yes
N1 H1 0.94(3) no
C2 C3 1.391(3) no
C2 C7 1.399(3) no
C3 C4 1.380(3) no
C4 C5 1.380(3) no
C5 C6 1.359(3) no
C6 C7 1.403(3) no
C7 C8 1.441(3) no
C8 C9 1.383(3) no
C9 C10 1.416(3) no
C9 C11 1.500(2) no
C11 C12 1.485(3) no
C12 C17 1.393(3) no
C12 C13 1.392(3) no
C13 C14 1.387(4) no
C14 C15 1.377(4) no
C15 C16 1.380(5) no
C16 C17 1.382(4) no
C3 H3 0.9300 no
C4 H4 0.9300 no
C6 H6 0.9300 no
C13 H13 0.9300 no
C14 H14 0.9300 no
C15 H15 0.9300 no
C16 H16 0.9300 no
C17 H17 0.9300 no
C18 H18A 0.9600 no
C18 H18B 0.9600 no
C18 H18C 0.9600 no
C19 H19A 0.9600 no
C19 H19B 0.9600 no
C19 H19C 0.9600 no

loop_
_geom_contact_atom_site_label_1
_geom_contact_atom_site_label_2
_geom_contact_distance
_geom_contact_site_symmetry_2
_geom_contact_publ_flag
P1 O2 3.3576(18) . no
P1 H1 3.12(3) 1_665 no
F1 C6 3.329(3) 2_657 no
F1 C15 3.281(3) 2_667 no
F1 C16 3.287(3) 2_667 no
F1 H15 2.7500 2_667 no
F1 H16 2.7800 2_667 no
O1 N3 2.750(2) . no
O1 C13 3.397(3) 2_656 no
O2 O5 3.196(2) . no
O2 P1 3.3576(18) . no
O2 C4 3.283(3) 2_657 no
O3 N3 2.859(2) . no
O3 C19 3.366(3) 2_756 no
O4 C14 3.315(3) 1_655 no
O5 O2 3.196(2) . no
O5 C11 3.195(3) . no
O5 N1 2.797(2) 1_665 no
O5 C18 3.417(3) 2_766 no
O5 C3 3.302(3) 1_665 no
O1 H18B 2.7800 2_756 no
O1 H13 2.5100 2_656 no
O2 H17 2.6400 2_767 no
O2 H17 2.5600 . no
O2 H4 2.6500 2_657 no
O3 H19B 2.7100 . no
O3 H19B 2.8900 2_756 no
O4 H18B 2.8200 . no
O4 H14 2.7300 1_655 no
O5 H3 2.5800 1_665 no
O5 H18C 2.8900 . no
O5 H1 1.88(3) 1_665 no
O5 H18C 2.8100 2_766 no
N1 O5 2.797(2) 1_445 no
N3 O1 2.750(2) . no
N3 O3 2.859(2) . no
N3 C1 3.292(3) 2_656 no
N3 H19B 2.7000 2_756 no
C1 N3 3.292(3) 2_656 no
C3 O5 3.302(3) 1_445 no
C4 O2 3.283(3) 2_657 no
C4 C17 3.552(4) 1_445 no
C5 C6 3.401(4) 2_657 no
C6 C13 3.523(3) . no
C6 C11 3.401(3) . no
C6 C12 3.382(3) . no
C6 C5 3.401(4) 2_657 no
C6 C6 3.443(3) 2_657 no
C6 F1 3.329(3) 2_657 no
C7 C19 3.600(4) 1_455 no
C8 C13 3.439(3) . no
C11 C6 3.401(3) . no
C11 O5 3.195(3) . no
C12 C6 3.382(3) . no
C13 C6 3.523(3) . no
C13 C8 3.439(3) . no
C13 C18 3.358(3) 2_766 no
C13 O1 3.397(3) 2_656 no
C14 C18 3.565(4) 2_766 no
C14 O4 3.315(3) 1_455 no
C15 C16 3.520(4) 2_667 no
C15 F1 3.281(3) 2_667 no
C16 C16 3.569(5) 2_667 no
C16 F1 3.287(3) 2_667 no
C16 C15 3.520(4) 2_667 no
C17 C4 3.552(4) 1_665 no
C18 O5 3.417(3) 2_766 no
C18 C14 3.565(4) 2_766 no
C18 C13 3.358(3) 2_766 no
C19 O3 3.366(3) 2_756 no
C19 C7 3.600(4) 1_655 no
C2 H19A 2.9800 1_455 no
C6 H19A 2.8000 1_455 no
C7 H19A 2.7000 1_455 no
C8 H13 2.9400 . no
C9 H13 2.6300 . no
C9 H6 3.0200 . no
C10 H19C 2.8600 . no
C11 H6 2.7900 . no
C12 H6 2.6200 . no
C13 H6 3.0000 . no
C13 H18C 2.8900 2_766 no
C16 H4 3.0300 1_665 no
C17 H4 2.8100 1_665 no
C18 H19B 3.1000 . no
H1 P1 3.12(3) 1_445 no
H1 O5 1.88(3) 1_445 no
H1 H3 2.3800 . no
H3 O5 2.5800 1_445 no
H3 H1 2.3800 . no
H4 C16 3.0300 1_445 no
H4 C17 2.8100 1_445 no
H4 H17 2.5600 1_445 no
H4 O2 2.6500 2_657 no
H6 C9 3.0200 . no
H6 C11 2.7900 . no
H6 C12 2.6200 . no
H6 C13 3.0000 . no
H13 C8 2.9400 . no
H13 C9 2.6300 . no
H13 O1 2.5100 2_656 no
H14 O4 2.7300 1_455 no
H15 F1 2.7500 2_667 no
H16 F1 2.7800 2_667 no
H17 O2 2.5600 . no
H17 H4 2.5600 1_665 no
H17 O2 2.6400 2_767 no
H18B O4 2.8200 . no
H18B O1 2.7800 2_756 no
H18C O5 2.8900 . no
H18C O5 2.8100 2_766 no
H18C C13 2.8900 2_766 no
H19A C2 2.9800 1_655 no
H19A C6 2.8000 1_655 no
H19A C7 2.7000 1_655 no
H19B O3 2.7100 . no
H19B C18 3.1000 . no
H19B O3 2.8900 2_756 no
H19B N3 2.7000 2_756 no
H19C C10 2.8600 . no

loop_
_geom_hbond_atom_site_label_D
_geom_hbond_atom_site_label_H
_geom_hbond_atom_site_label_A
_geom_hbond_distance_DH
_geom_hbond_distance_HA
_geom_hbond_distance_DA
_geom_hbond_angle_DHA
_geom_hbond_site_symmetry_A
_geom_hbond_publ_flag
N1 H1 O5 0.94(3) 1.88(3) 2.797(2) 164(2) 1_445 yes
C3 H3 O5 0.9300 2.5800 3.302(3) 135.00 1_445 yes
C13 H13 O1 0.9300 2.5100 3.397(3) 160.00 2_656 yes

loop_
_geom_torsion_atom_site_label_1
_geom_torsion_atom_site_label_2
_geom_torsion_atom_site_label_3
_geom_torsion_atom_site_label_4
_geom_torsion
_geom_torsion_publ_flag
O4 P1 O3 C18 -67.11(18) no
O5 P1 O3 C18 56.6(2) no
C10 P1 O3 C18 -179.89(17) no
O3 P1 O4 C19 -49.4(2) no
O5 P1 O4 C19 -177.3(2) no
C10 P1 O4 C19 59.4(2) no
O3 P1 C10 C9 -161.90(17) no
O4 P1 C10 C9 85.31(18) no
O5 P1 C10 C9 -35.9(2) no
O4 P1 C10 N3 -93.41(17) no
O5 P1 C10 N3 145.35(16) no
O3 P1 C10 N3 19.38(18) no
C2 N1 C1 N2 0.5(3) no
C2 N1 C1 O1 179.6(2) no
C1 N1 C2 C3 -178.9(2) no
C1 N1 C2 C7 0.4(3) no
N3 N2 C1 O1 -1.8(3) no
C8 N2 C1 N1 -1.3(3) no
C8 N2 C1 O1 179.58(19) no
N3 N2 C1 N1 177.32(17) no
N3 N2 C8 C7 -177.67(16) no
C1 N2 N3 C10 -177.96(17) no
C8 N2 N3 C10 0.8(2) no
C1 N2 C8 C9 178.27(17) no
C1 N2 C8 C7 1.0(3) no
N3 N2 C8 C9 -0.4(2) no
N2 N3 C10 P1 178.01(13) no
N2 N3 C10 C9 -0.9(2) no
C7 C2 C3 C4 0.8(4) no
N1 C2 C3 C4 -179.9(2) no
C3 C2 C7 C8 178.6(2) no
C3 C2 C7 C6 -0.1(3) no
N1 C2 C7 C6 -179.4(2) no
N1 C2 C7 C8 -0.7(3) no
C2 C3 C4 C5 -0.7(4) no
C3 C4 C5 F1 -178.8(2) no
C3 C4 C5 C6 -0.3(4) no
F1 C5 C6 C7 179.6(2) no
C4 C5 C6 C7 1.0(4) no
C5 C6 C7 C2 -0.8(3) no
C5 C6 C7 C8 -179.4(2) no
C6 C7 C8 N2 178.64(19) no
C6 C7 C8 C9 2.5(4) no
C2 C7 C8 N2 0.1(3) no
C2 C7 C8 C9 -176.1(2) no
N2 C8 C9 C10 -0.2(2) no
N2 C8 C9 C11 -176.04(18) no
C7 C8 C9 C10 176.4(2) no
C7 C8 C9 C11 0.5(4) no
C8 C9 C10 N3 0.7(2) no
C11 C9 C10 P1 -2.0(3) no
C11 C9 C10 N3 176.87(17) no
C8 C9 C11 O2 119.4(2) no
C8 C9 C11 C12 -62.9(3) no
C10 C9 C11 O2 -55.8(3) no
C10 C9 C11 C12 121.9(2) no
C8 C9 C10 P1 -178.14(14) no
O2 C11 C12 C13 161.0(2) no
O2 C11 C12 C17 -16.9(3) no
C9 C11 C12 C13 -16.7(3) no
C9 C11 C12 C17 165.48(19) no
C11 C12 C13 C14 -176.6(2) no
C17 C12 C13 C14 1.3(3) no
C11 C12 C17 C16 177.0(2) no
C13 C12 C17 C16 -0.9(4) no
C12 C13 C14 C15 -0.1(4) no
C13 C14 C15 C16 -1.5(4) no
C14 C15 C16 C17 1.9(4) no
C15 C16 C17 C12 -0.7(4) no
